data_1568312
loop_
_publ_author_name
'Ackermann, Matthias T.'
'Seidl, Michael'
'Grande, Riccardo'
'Zhou, Yuqiao'
'Ferguson, Michael J.'
'Timoshkin, Alexey Y.'
'Rivard, Eric'
'Scheer, Manfred'

_publ_section_title
;
 A convenient route to mixed cationic group 13/14/15 compounds
;
_journal_issue 9
_journal_name_full 'Chemical Science'
_journal_page_first 2313
_journal_page_last 2317
_journal_paper_doi 10.1039/D2SC06594K
_journal_volume 14
_journal_year 2023
_chemical_formula_moiety 'C42 H61 As B2 Ge N3 , C F3 O3 S'
_chemical_formula_sum 'C43 H61 As B2 F3 Ge N3 O3 S'
_chemical_formula_weight 926.13
_space_group_crystal_system monoclinic
_space_group_IT_number 14
_space_group_name_Hall '-P 2ybc'
_space_group_name_H-M_alt 'P 1 21/c 1'
_atom_sites_solution_hydrogens mixed
_atom_sites_solution_primary dual
_audit_creation_method SHELXL-2017/1
_audit_update_record
;
2022-11-15 deposited with the CCDC.	2023-01-20 downloaded from the CCDC.
;
_cell_angle_alpha 90
_cell_angle_beta 97.0402(17)
_cell_angle_gamma 90
_cell_formula_units_Z 4
_cell_length_a 10.0247(4)
_cell_length_b 14.6574(6)
_cell_length_c 32.8291(14)
_cell_measurement_reflns_used 9151
_cell_measurement_temperature 173(2)
_cell_measurement_theta_max 72.31
_cell_measurement_theta_min 4.06
_cell_volume 4787.4(3)
_computing_cell_refinement 'Bruker SAINT'
_computing_data_collection 'Bruker APEX2'
_computing_data_reduction 'Bruker SAINT'
_computing_molecular_graphics 'Bruker SHELXTL'
_computing_publication_material 'Bruker SHELXTL'
_computing_structure_refinement 'SHELXL-2017/1 (Sheldrick, 2017)'
_computing_structure_solution 'SHELXT-2014/5 (Sheldrick 2015)'
_diffrn_ambient_temperature 173(2)
_diffrn_measured_fraction_theta_full 1.000
_diffrn_measured_fraction_theta_max 0.997
_diffrn_measurement_device_type 'Bruker APEX-II CCD'
_diffrn_measurement_method '\f and \w scans'
_diffrn_radiation_type CuK\a
_diffrn_radiation_wavelength 1.54178
_diffrn_reflns_av_R_equivalents 0.0334
_diffrn_reflns_av_unetI/netI 0.0281
_diffrn_reflns_Laue_measured_fraction_full 1.000
_diffrn_reflns_Laue_measured_fraction_max 0.997
_diffrn_reflns_limit_h_max 12
_diffrn_reflns_limit_h_min -12
_diffrn_reflns_limit_k_max 18
_diffrn_reflns_limit_k_min -18
_diffrn_reflns_limit_l_max 40
_diffrn_reflns_limit_l_min -40
_diffrn_reflns_number 32668
_diffrn_reflns_point_group_measured_fraction_full 1.000
_diffrn_reflns_point_group_measured_fraction_max 0.997
_diffrn_reflns_theta_full 67.679
_diffrn_reflns_theta_max 72.635
_diffrn_reflns_theta_min 2.712
_exptl_absorpt_coefficient_mu 2.453
_exptl_absorpt_correction_T_max 0.9918
_exptl_absorpt_correction_T_min 0.4014
_exptl_absorpt_correction_type numerical
_exptl_absorpt_process_details
; 
 SADABS 2016/2: Krause, L., Herbst-Irmer, R., Sheldrick G.M. & Stalke D., 
 J. Appl. Cryst. 48 (2015) 3-10 
;
_exptl_crystal_colour colourless
_exptl_crystal_density_diffrn 1.285
_exptl_crystal_description block
_exptl_crystal_F_000 1928
_exptl_crystal_size_max 0.392
_exptl_crystal_size_mid 0.080
_exptl_crystal_size_min 0.058
_refine_diff_density_max 0.825
_refine_diff_density_min -1.080
_refine_diff_density_rms 0.081
_refine_ls_extinction_method none
_refine_ls_goodness_of_fit_ref 1.059
_refine_ls_hydrogen_treatment mixed
_refine_ls_matrix_type full
_refine_ls_number_parameters 538
_refine_ls_number_reflns 9484
_refine_ls_number_restraints 0
_refine_ls_restrained_S_all 1.059
_refine_ls_R_factor_all 0.0411
_refine_ls_R_factor_gt 0.0397
_refine_ls_shift/su_max 0.002
_refine_ls_shift/su_mean 0.000
_refine_ls_structure_factor_coef Fsqd
_refine_ls_weighting_details 'w=1/[\s^2^(Fo^2^)+(0.0681P)^2^+2.2982P] where P=(Fo^2^+2Fc^2^)/3'
_refine_ls_weighting_scheme calc
_refine_ls_wR_factor_gt 0.1054
_refine_ls_wR_factor_ref 0.1072
_reflns_Friedel_coverage 0.000
_reflns_number_gt 9005
_reflns_number_total 9484
_reflns_threshold_expression 'I > 2\s(I)'
_cod_data_source_file d2sc06594k2.cif
_cod_data_source_block riv1963
_cod_depositor_comments 'Adding full bibliography for 1568311--1568314.cif.'
_cod_original_sg_symbol_H-M 'P 21/c'
_cod_database_code 1568312
_shelx_shelxl_version_number 2017/1
_shelx_space_group_comment
; 
The symmetry employed for this shelxl refinement is uniquely defined 
by the following loop, which should always be used as a source of 
symmetry information in preference to the above space-group names. 
They are only intended as comments. 
;
_shelx_estimated_absorpt_t_min 0.446
_shelx_estimated_absorpt_t_max 0.871

loop_
_space_group_symop_operation_xyz
'x, y, z'
'-x, y+1/2, -z+1/2'
'-x, -y, -z'
'x, -y-1/2, z-1/2'

loop_
_atom_site_label
_atom_site_type_symbol
_atom_site_fract_x
_atom_site_fract_y
_atom_site_fract_z
_atom_site_U_iso_or_equiv
_atom_site_adp_type
_atom_site_occupancy
_atom_site_site_symmetry_order
_atom_site_calc_flag
_atom_site_refinement_flags_posn
_atom_site_refinement_flags_adp
_atom_site_refinement_flags_occupancy
_atom_site_disorder_assembly
_atom_site_disorder_group
As1 As 0.21259(2) -0.04997(2) 0.39080(2) 0.02475(8) Uani 1 1 d . . . . .
Ge1 Ge 0.20396(2) 0.18052(2) 0.39574(2) 0.02761(8) Uani 1 1 d . . . . .
H1A H 0.305(3) 0.206(2) 0.3704(9) 0.063(9) Uiso 1 1 d . . . . .
H1B H 0.280(3) 0.1973(19) 0.4372(8) 0.049(7) Uiso 1 1 d . . . . .
N1 N 0.00445(14) 0.31782(10) 0.35548(4) 0.0226(3) Uani 1 1 d . . . . .
N2 N 0.08312(14) 0.36143(10) 0.41621(4) 0.0235(3) Uani 1 1 d . . . . .
N3 N 0.33246(17) -0.05000(11) 0.30821(5) 0.0310(3) Uani 1 1 d . . . . .
C1 C 0.08902(16) 0.29294(12) 0.38886(5) 0.0218(3) Uani 1 1 d . . . . .
C2 C -0.05474(18) 0.40122(13) 0.36192(6) 0.0296(4) Uani 1 1 d . . . . .
H2 H -0.117758 0.433186 0.343166 0.035 Uiso 1 1 calc R U . . .
C3 C -0.00511(19) 0.42800(13) 0.40011(6) 0.0300(4) Uani 1 1 d . . . . .
H3 H -0.026937 0.482586 0.413425 0.036 Uiso 1 1 calc R U . . .
C11 C -0.02103(16) 0.26601(12) 0.31768(5) 0.0236(3) Uani 1 1 d . . . . .
C12 C -0.13303(17) 0.20854(13) 0.31274(6) 0.0291(4) Uani 1 1 d . . . . .
C13 C -0.1569(2) 0.16146(14) 0.27553(6) 0.0357(4) Uani 1 1 d . . . . .
H13 H -0.231881 0.121510 0.270859 0.043 Uiso 1 1 calc R U . . .
C14 C -0.0738(2) 0.17211(15) 0.24567(6) 0.0392(5) Uani 1 1 d . . . . .
H14 H -0.092182 0.139570 0.220583 0.047 Uiso 1 1 calc R U . . .
C15 C 0.0364(2) 0.22948(14) 0.25150(6) 0.0350(4) Uani 1 1 d . . . . .
H15 H 0.092742 0.235697 0.230410 0.042 Uiso 1 1 calc R U . . .
C16 C 0.06584(18) 0.27839(12) 0.28799(5) 0.0261(3) Uani 1 1 d . . . . .
C17 C -0.2290(2) 0.19930(18) 0.34475(7) 0.0433(5) Uani 1 1 d . . . . .
H17 H -0.182082 0.221326 0.371587 0.052 Uiso 1 1 calc R U . . .
C18 C -0.2742(3) 0.1009(2) 0.35037(11) 0.0635(8) Uani 1 1 d . . . . .
H18A H -0.335850 0.098962 0.371334 0.076 Uiso 1 1 calc R U . . .
H18B H -0.320199 0.077903 0.324323 0.076 Uiso 1 1 calc R U . . .
H18C H -0.195576 0.062721 0.359054 0.076 Uiso 1 1 calc R U . . .
C19 C -0.3520(3) 0.2596(2) 0.33308(12) 0.0743(9) Uani 1 1 d . . . . .
H19A H -0.413910 0.253440 0.353833 0.089 Uiso 1 1 calc R U . . .
H19B H -0.323661 0.323329 0.331626 0.089 Uiso 1 1 calc R U . . .
H19C H -0.397525 0.240548 0.306296 0.089 Uiso 1 1 calc R U . . .
C20 C 0.18390(19) 0.34424(13) 0.29395(6) 0.0301(4) Uani 1 1 d . . . . .
H20 H 0.210944 0.351051 0.324145 0.036 Uiso 1 1 calc R U . . .
C21 C 0.3052(2) 0.30962(19) 0.27516(9) 0.0527(6) Uani 1 1 d . . . . .
H21A H 0.330631 0.249300 0.286424 0.063 Uiso 1 1 calc R U . . .
H21B H 0.282871 0.305122 0.245322 0.063 Uiso 1 1 calc R U . . .
H21C H 0.380318 0.352060 0.281603 0.063 Uiso 1 1 calc R U . . .
C22 C 0.1425(3) 0.43784(17) 0.27692(12) 0.0639(8) Uani 1 1 d . . . . .
H22A H 0.064121 0.459288 0.289334 0.077 Uiso 1 1 calc R U . . .
H22B H 0.217043 0.480762 0.283370 0.077 Uiso 1 1 calc R U . . .
H22C H 0.119596 0.433824 0.247089 0.077 Uiso 1 1 calc R U . . .
C31 C 0.15784(18) 0.36573(12) 0.45685(5) 0.0264(3) Uani 1 1 d . . . . .
C32 C 0.0896(2) 0.34470(14) 0.49021(6) 0.0334(4) Uani 1 1 d . . . . .
C33 C 0.1629(3) 0.35200(17) 0.52910(6) 0.0440(5) Uani 1 1 d . . . . .
H33 H 0.119946 0.338966 0.552673 0.053 Uiso 1 1 calc R U . . .
C34 C 0.2959(3) 0.37764(18) 0.53402(6) 0.0476(6) Uani 1 1 d . . . . .
H34 H 0.343409 0.382534 0.560795 0.057 Uiso 1 1 calc R U . . .
C35 C 0.3607(2) 0.39636(17) 0.50001(6) 0.0408(5) Uani 1 1 d . . . . .
H35 H 0.453119 0.412708 0.503763 0.049 Uiso 1 1 calc R U . . .
C36 C 0.29262(19) 0.39160(13) 0.46040(5) 0.0297(4) Uani 1 1 d . . . . .
C37 C -0.0548(2) 0.31091(16) 0.48548(7) 0.0416(5) Uani 1 1 d . . . . .
H37 H -0.092385 0.316866 0.455950 0.050 Uiso 1 1 calc R U . . .
C38 C -0.0570(3) 0.2096(2) 0.49715(13) 0.0763(10) Uani 1 1 d . . . . .
H38A H -0.150127 0.187762 0.494110 0.092 Uiso 1 1 calc R U . . .
H38B H -0.005431 0.174415 0.479084 0.092 Uiso 1 1 calc R U . . .
H38C H -0.016967 0.201897 0.525700 0.092 Uiso 1 1 calc R U . . .
C39 C -0.1427(3) 0.3664(2) 0.51094(9) 0.0606(7) Uani 1 1 d . . . . .
H39A H -0.234576 0.342399 0.506998 0.073 Uiso 1 1 calc R U . . .
H39B H -0.106760 0.362238 0.540020 0.073 Uiso 1 1 calc R U . . .
H39C H -0.143223 0.430358 0.502197 0.073 Uiso 1 1 calc R U . . .
C40 C 0.36291(19) 0.41642(15) 0.42341(6) 0.0324(4) Uani 1 1 d . . . . .
H40 H 0.316798 0.382707 0.399187 0.039 Uiso 1 1 calc R U . . .
C41 C 0.5112(2) 0.38942(17) 0.42817(8) 0.0437(5) Uani 1 1 d . . . . .
H41A H 0.550683 0.407123 0.403461 0.052 Uiso 1 1 calc R U . . .
H41B H 0.558800 0.420551 0.452079 0.052 Uiso 1 1 calc R U . . .
H41C H 0.519264 0.323254 0.432008 0.052 Uiso 1 1 calc R U . . .
C42 C 0.3468(2) 0.51856(17) 0.41441(7) 0.0427(5) Uani 1 1 d . . . . .
H42A H 0.392261 0.534124 0.390564 0.051 Uiso 1 1 calc R U . . .
H42B H 0.251050 0.533475 0.408620 0.051 Uiso 1 1 calc R U . . .
H42C H 0.386745 0.553478 0.438304 0.051 Uiso 1 1 calc R U . . .
C51 C 0.2960(2) -0.06843(13) 0.44686(6) 0.0319(4) Uani 1 1 d . . . . .
C52 C 0.3936(2) -0.13492(17) 0.45587(7) 0.0427(5) Uani 1 1 d . . . . .
H52 H 0.420479 -0.171733 0.434496 0.051 Uiso 1 1 calc R U . . .
C53 C 0.4525(2) -0.1480(2) 0.49614(8) 0.0549(7) Uani 1 1 d . . . . .
H53 H 0.518829 -0.193852 0.502261 0.066 Uiso 1 1 calc R U . . .
C54 C 0.4142(3) -0.0941(2) 0.52700(8) 0.0570(7) Uani 1 1 d . . . . .
H54 H 0.454567 -0.102782 0.554447 0.068 Uiso 1 1 calc R U . . .
C55 C 0.3187(3) -0.02848(19) 0.51843(7) 0.0546(7) Uani 1 1 d . . . . .
H55 H 0.293333 0.008549 0.539955 0.065 Uiso 1 1 calc R U . . .
C56 C 0.2575(2) -0.01506(16) 0.47819(6) 0.0421(5) Uani 1 1 d . . . . .
H56 H 0.190097 0.030278 0.472445 0.051 Uiso 1 1 calc R U . . .
C61 C 0.09402(19) -0.15518(13) 0.38127(6) 0.0296(4) Uani 1 1 d . . . . .
C62 C 0.1474(2) -0.24170(14) 0.37555(6) 0.0364(4) Uani 1 1 d . . . . .
H62 H 0.241936 -0.250128 0.377528 0.044 Uiso 1 1 calc R U . . .
C63 C 0.0611(3) -0.31527(15) 0.36695(7) 0.0444(5) Uani 1 1 d . . . . .
H63 H 0.097324 -0.374028 0.362937 0.053 Uiso 1 1 calc R U . . .
C64 C -0.0748(3) -0.30431(17) 0.36419(7) 0.0489(6) Uani 1 1 d . . . . .
H64 H -0.132632 -0.355097 0.358071 0.059 Uiso 1 1 calc R U . . .
C65 C -0.1281(2) -0.2192(2) 0.37032(8) 0.0529(6) Uani 1 1 d . . . . .
H65 H -0.222736 -0.211623 0.368630 0.063 Uiso 1 1 calc R U . . .
C66 C -0.0436(2) -0.14448(16) 0.37896(7) 0.0414(5) Uani 1 1 d . . . . .
H66 H -0.080660 -0.086111 0.383274 0.050 Uiso 1 1 calc R U . . .
C71 C 0.4532(3) -0.07334(17) 0.28768(8) 0.0456(5) Uani 1 1 d . . . . .
H71A H 0.529188 -0.035192 0.298974 0.055 Uiso 1 1 calc R U . . .
H71B H 0.476080 -0.137765 0.292518 0.055 Uiso 1 1 calc R U . . .
H71C H 0.433614 -0.062355 0.258110 0.055 Uiso 1 1 calc R U . . .
C72 C 0.2970(3) 0.04685(16) 0.29854(7) 0.0489(6) Uani 1 1 d . . . . .
H72A H 0.370242 0.086532 0.310493 0.059 Uiso 1 1 calc R U . . .
H72B H 0.283177 0.055208 0.268705 0.059 Uiso 1 1 calc R U . . .
H72C H 0.214323 0.062585 0.310060 0.059 Uiso 1 1 calc R U . . .
C73 C 0.2212(3) -0.1095(2) 0.29003(7) 0.0512(6) Uani 1 1 d . . . . .
H73A H 0.243987 -0.173378 0.296293 0.061 Uiso 1 1 calc R U . . .
H73B H 0.138643 -0.093487 0.301558 0.061 Uiso 1 1 calc R U . . .
H73C H 0.207497 -0.100863 0.260203 0.061 Uiso 1 1 calc R U . . .
B1 B 0.0922(2) 0.06326(15) 0.38635(8) 0.0313(5) Uani 1 1 d . . . . .
H1BA H 0.044(3) 0.0648(18) 0.3535(9) 0.050(8) Uiso 1 1 d . . . . .
H1BB H 0.017(3) 0.0620(19) 0.4111(9) 0.051(8) Uiso 1 1 d . . . . .
B2 B 0.3712(2) -0.06573(15) 0.35642(7) 0.0311(4) Uani 1 1 d . . . . .
H2BA H 0.448(3) -0.0133(19) 0.3673(8) 0.044(7) Uiso 1 1 d . . . . .
H2BB H 0.409(3) -0.1358(18) 0.3593(8) 0.046(7) Uiso 1 1 d . . . . .
S1 S 0.39314(5) 0.46389(3) 0.67213(2) 0.03288(12) Uani 1 1 d . . . . .
F1 F 0.3912(2) 0.28942(12) 0.68965(6) 0.0758(5) Uani 1 1 d . . . . .
F2 F 0.51293(16) 0.37040(13) 0.73420(5) 0.0670(5) Uani 1 1 d . . . . .
F3 F 0.58287(19) 0.34002(14) 0.67677(7) 0.0810(6) Uani 1 1 d . . . . .
O1 O 0.50064(19) 0.52840(13) 0.67816(6) 0.0565(5) Uani 1 1 d . . . . .
O2 O 0.34940(19) 0.43937(12) 0.63056(5) 0.0501(4) Uani 1 1 d . . . . .
O3 O 0.28520(16) 0.47826(14) 0.69650(5) 0.0524(4) Uani 1 1 d . . . . .
C10 C 0.4736(2) 0.36128(17) 0.69413(8) 0.0448(5) Uani 1 1 d . . . . .

loop_
_atom_site_aniso_label
_atom_site_aniso_U_11
_atom_site_aniso_U_22
_atom_site_aniso_U_33
_atom_site_aniso_U_23
_atom_site_aniso_U_13
_atom_site_aniso_U_12
As1 0.02354(12) 0.02215(11) 0.02692(12) 0.00093(7) -0.00352(8) -0.00351(7)
Ge1 0.02428(12) 0.02324(13) 0.03284(13) -0.00191(7) -0.00643(9) 0.00089(7)
N1 0.0181(6) 0.0241(7) 0.0239(7) -0.0036(5) -0.0044(5) -0.0001(5)
N2 0.0249(7) 0.0233(7) 0.0216(7) -0.0034(5) -0.0004(5) -0.0036(6)
N3 0.0356(9) 0.0269(8) 0.0304(8) 0.0004(6) 0.0037(7) 0.0009(6)
C1 0.0196(7) 0.0234(8) 0.0213(8) -0.0026(6) -0.0018(6) -0.0039(6)
C2 0.0224(8) 0.0283(9) 0.0359(9) -0.0034(7) -0.0046(7) 0.0036(7)
C3 0.0286(9) 0.0271(9) 0.0336(9) -0.0064(7) 0.0019(7) 0.0021(7)
C11 0.0215(8) 0.0232(8) 0.0235(8) -0.0035(6) -0.0082(6) 0.0011(6)
C12 0.0230(8) 0.0303(9) 0.0309(9) -0.0010(7) -0.0095(7) -0.0023(7)
C13 0.0341(10) 0.0307(9) 0.0378(10) -0.0049(8) -0.0137(8) -0.0076(8)
C14 0.0500(12) 0.0341(10) 0.0297(9) -0.0088(8) -0.0102(8) -0.0032(9)
C15 0.0441(11) 0.0334(10) 0.0265(9) -0.0048(7) 0.0004(8) -0.0018(8)
C16 0.0270(8) 0.0235(8) 0.0257(8) -0.0011(6) -0.0050(6) 0.0005(7)
C17 0.0300(10) 0.0563(14) 0.0426(11) -0.0066(10) 0.0004(8) -0.0171(9)
C18 0.0341(12) 0.0632(17) 0.093(2) 0.0214(16) 0.0091(13) -0.0105(12)
C19 0.0572(17) 0.0601(18) 0.112(3) -0.0053(18) 0.0351(17) 0.0096(14)
C20 0.0303(9) 0.0273(9) 0.0319(9) -0.0009(7) 0.0005(7) -0.0046(7)
C21 0.0374(12) 0.0491(14) 0.0737(17) -0.0124(12) 0.0154(11) -0.0069(10)
C22 0.0486(15) 0.0336(13) 0.106(3) 0.0202(13) -0.0033(15) -0.0052(10)
C31 0.0320(9) 0.0262(8) 0.0201(8) -0.0049(6) -0.0003(7) -0.0077(7)
C32 0.0411(10) 0.0333(10) 0.0262(9) -0.0039(7) 0.0059(8) -0.0112(8)
C33 0.0603(14) 0.0504(13) 0.0218(9) -0.0031(8) 0.0075(9) -0.0164(11)
C34 0.0569(14) 0.0596(14) 0.0236(9) -0.0053(9) -0.0061(9) -0.0123(11)
C35 0.0404(11) 0.0518(13) 0.0275(9) -0.0067(9) -0.0073(8) -0.0165(10)
C36 0.0335(9) 0.0318(9) 0.0228(8) -0.0046(7) -0.0011(7) -0.0101(7)
C37 0.0396(11) 0.0491(13) 0.0383(11) -0.0061(9) 0.0132(9) -0.0167(9)
C38 0.0623(18) 0.0506(16) 0.121(3) -0.0010(17) 0.0302(18) -0.0244(14)
C39 0.0491(14) 0.0726(19) 0.0620(16) -0.0109(14) 0.0141(12) 0.0018(13)
C40 0.0297(9) 0.0386(10) 0.0287(9) -0.0036(8) 0.0025(7) -0.0117(8)
C41 0.0392(11) 0.0432(12) 0.0496(12) 0.0023(10) 0.0096(9) 0.0011(9)
C42 0.0345(10) 0.0475(13) 0.0470(12) 0.0132(10) 0.0091(9) 0.0017(9)
C51 0.0308(9) 0.0325(10) 0.0302(9) 0.0048(7) -0.0047(7) -0.0132(7)
C52 0.0346(10) 0.0497(13) 0.0402(11) 0.0097(9) -0.0094(8) -0.0027(9)
C53 0.0424(12) 0.0694(17) 0.0477(14) 0.0196(12) -0.0150(10) -0.0070(12)
C54 0.0572(15) 0.0714(17) 0.0368(12) 0.0162(12) -0.0171(11) -0.0274(14)
C55 0.0748(17) 0.0566(15) 0.0306(11) -0.0031(10) -0.0004(11) -0.0264(14)
C56 0.0554(13) 0.0374(11) 0.0323(10) 0.0014(8) 0.0000(9) -0.0117(10)
C61 0.0321(9) 0.0284(9) 0.0266(8) 0.0020(7) -0.0032(7) -0.0089(8)
C62 0.0414(11) 0.0298(10) 0.0356(10) 0.0036(8) -0.0046(8) -0.0075(8)
C63 0.0644(15) 0.0295(10) 0.0356(10) 0.0051(8) -0.0084(10) -0.0139(10)
C64 0.0597(14) 0.0456(13) 0.0380(11) 0.0033(9) -0.0071(10) -0.0308(11)
C65 0.0363(11) 0.0632(16) 0.0566(14) -0.0017(12) -0.0045(10) -0.0217(11)
C66 0.0315(10) 0.0427(12) 0.0483(12) -0.0023(9) -0.0019(9) -0.0098(9)
C71 0.0454(13) 0.0490(13) 0.0448(12) 0.0013(10) 0.0151(10) 0.0070(10)
C72 0.0785(18) 0.0336(11) 0.0369(11) 0.0082(9) 0.0158(11) 0.0179(11)
C73 0.0539(14) 0.0645(16) 0.0328(11) -0.0054(10) -0.0045(9) -0.0188(12)
B1 0.0261(10) 0.0262(10) 0.0404(12) -0.0023(8) -0.0012(9) -0.0004(7)
B2 0.0249(10) 0.0347(11) 0.0327(11) 0.0039(8) -0.0009(8) -0.0012(8)
S1 0.0314(2) 0.0368(3) 0.0288(2) -0.00121(18) -0.00262(18) -0.00047(19)
F1 0.0844(12) 0.0432(8) 0.0948(13) 0.0189(9) -0.0095(10) -0.0146(8)
F2 0.0577(9) 0.0874(12) 0.0503(8) 0.0142(8) -0.0157(7) 0.0220(9)
F3 0.0724(11) 0.0733(12) 0.1034(15) 0.0061(10) 0.0351(10) 0.0352(10)
O1 0.0553(10) 0.0411(9) 0.0695(12) -0.0058(8) -0.0072(9) -0.0138(8)
O2 0.0564(10) 0.0660(11) 0.0263(7) -0.0007(7) -0.0014(7) -0.0194(8)
O3 0.0427(9) 0.0759(12) 0.0382(8) 0.0052(8) 0.0030(7) 0.0240(9)
C10 0.0388(11) 0.0448(12) 0.0502(13) 0.0024(10) 0.0030(9) 0.0036(10)

loop_
_atom_type_symbol
_atom_type_description
_atom_type_scat_dispersion_real
_atom_type_scat_dispersion_imag
_atom_type_scat_source
C C 0.0181 0.0091 'International Tables Vol C Tables 4.2.6.8 and 6.1.1.4'
H H 0.0000 0.0000 'International Tables Vol C Tables 4.2.6.8 and 6.1.1.4'
B B 0.0090 0.0039 'International Tables Vol C Tables 4.2.6.8 and 6.1.1.4'
N N 0.0311 0.0180 'International Tables Vol C Tables 4.2.6.8 and 6.1.1.4'
O O 0.0492 0.0322 'International Tables Vol C Tables 4.2.6.8 and 6.1.1.4'
F F 0.0727 0.0534 'International Tables Vol C Tables 4.2.6.8 and 6.1.1.4'
S S 0.3331 0.5567 'International Tables Vol C Tables 4.2.6.8 and 6.1.1.4'
Ge Ge -1.0885 0.8855 'International Tables Vol C Tables 4.2.6.8 and 6.1.1.4'
As As -0.9300 1.0051 'International Tables Vol C Tables 4.2.6.8 and 6.1.1.4'

loop_
_geom_angle_atom_site_label_1
_geom_angle_atom_site_label_2
_geom_angle_atom_site_label_3
_geom_angle
_geom_angle_site_symmetry_1
_geom_angle_site_symmetry_3
_geom_angle_publ_flag
C51 As1 C61 103.00(8) . . ?
C51 As1 B1 111.22(9) . . ?
C61 As1 B1 106.70(9) . . ?
C51 As1 B2 103.31(9) . . ?
C61 As1 B2 108.53(9) . . ?
B1 As1 B2 122.45(9) . . ?
C1 Ge1 B1 112.01(8) . . ?
C1 N1 C2 110.61(14) . . ?
C1 N1 C11 125.44(14) . . ?
C2 N1 C11 123.94(14) . . ?
C1 N2 C3 110.44(14) . . ?
C1 N2 C31 125.69(15) . . ?
C3 N2 C31 123.87(15) . . ?
C73 N3 C72 109.1(2) . . ?
C73 N3 C71 107.14(18) . . ?
C72 N3 C71 107.90(18) . . ?
C73 N3 B2 113.15(16) . . ?
C72 N3 B2 111.79(16) . . ?
C71 N3 B2 107.53(16) . . ?
N1 C1 N2 105.30(15) . . ?
N1 C1 Ge1 127.39(12) . . ?
N2 C1 Ge1 127.28(12) . . ?
C3 C2 N1 106.40(16) . . ?
C2 C3 N2 107.25(16) . . ?
C16 C11 C12 123.95(16) . . ?
C16 C11 N1 118.02(15) . . ?
C12 C11 N1 118.01(16) . . ?
C11 C12 C13 116.64(18) . . ?
C11 C12 C17 122.88(17) . . ?
C13 C12 C17 120.43(17) . . ?
C14 C13 C12 120.95(18) . . ?
C13 C14 C15 121.04(18) . . ?
C14 C15 C16 120.82(19) . . ?
C15 C16 C11 116.61(17) . . ?
C15 C16 C20 121.04(17) . . ?
C11 C16 C20 122.31(15) . . ?
C12 C17 C19 109.7(2) . . ?
C12 C17 C18 113.0(2) . . ?
C19 C17 C18 109.5(2) . . ?
C21 C20 C22 110.4(2) . . ?
C21 C20 C16 112.65(17) . . ?
C22 C20 C16 110.63(17) . . ?
C36 C31 C32 123.90(16) . . ?
C36 C31 N2 118.36(15) . . ?
C32 C31 N2 117.74(16) . . ?
C31 C32 C33 116.56(18) . . ?
C31 C32 C37 122.99(17) . . ?
C33 C32 C37 120.39(18) . . ?
C34 C33 C32 121.45(19) . . ?
C33 C34 C35 120.21(19) . . ?
C34 C35 C36 121.1(2) . . ?
C31 C36 C35 116.76(17) . . ?
C31 C36 C40 122.49(16) . . ?
C35 C36 C40 120.72(17) . . ?
C32 C37 C39 112.20(19) . . ?
C32 C37 C38 109.4(2) . . ?
C39 C37 C38 110.7(2) . . ?
C36 C40 C41 113.36(17) . . ?
C36 C40 C42 109.86(17) . . ?
C41 C40 C42 110.58(17) . . ?
C56 C51 C52 119.5(2) . . ?
C56 C51 As1 119.84(16) . . ?
C52 C51 As1 120.67(17) . . ?
C51 C52 C53 120.3(2) . . ?
C54 C53 C52 119.8(3) . . ?
C55 C54 C53 120.4(2) . . ?
C54 C55 C56 120.6(3) . . ?
C51 C56 C55 119.4(2) . . ?
C66 C61 C62 119.46(18) . . ?
C66 C61 As1 120.30(16) . . ?
C62 C61 As1 120.22(15) . . ?
C63 C62 C61 119.5(2) . . ?
C64 C63 C62 120.9(2) . . ?
C63 C64 C65 119.9(2) . . ?
C64 C65 C66 120.2(2) . . ?
C61 C66 C65 120.0(2) . . ?
As1 B1 Ge1 111.19(10) . . ?
N3 B2 As1 114.43(13) . . ?
O2 S1 O1 115.92(11) . . ?
O2 S1 O3 113.88(11) . . ?
O1 S1 O3 115.61(12) . . ?
O2 S1 C10 103.96(11) . . ?
O1 S1 C10 101.69(12) . . ?
O3 S1 C10 103.18(11) . . ?
F3 C10 F2 106.6(2) . . ?
F3 C10 F1 107.3(2) . . ?
F2 C10 F1 107.0(2) . . ?
F3 C10 S1 111.87(18) . . ?
F2 C10 S1 111.90(17) . . ?
F1 C10 S1 111.82(16) . . ?

loop_
_geom_bond_atom_site_label_1
_geom_bond_atom_site_label_2
_geom_bond_distance
_geom_bond_site_symmetry_2
_geom_bond_publ_flag
As1 C51 1.945(2) . ?
As1 C61 1.9487(18) . ?
As1 B1 2.047(2) . ?
As1 B2 2.072(2) . ?
Ge1 C1 2.0075(18) . ?
Ge1 B1 2.054(2) . ?
N1 C1 1.351(2) . ?
N1 C2 1.386(2) . ?
N1 C11 1.451(2) . ?
N2 C1 1.353(2) . ?
N2 C3 1.378(2) . ?
N2 C31 1.449(2) . ?
N3 C73 1.482(3) . ?
N3 C72 1.488(3) . ?
N3 C71 1.496(3) . ?
N3 B2 1.599(3) . ?
C2 C3 1.349(3) . ?
C11 C16 1.396(3) . ?
C11 C12 1.397(2) . ?
C12 C13 1.398(3) . ?
C12 C17 1.515(3) . ?
C13 C14 1.371(3) . ?
C14 C15 1.383(3) . ?
C15 C16 1.396(3) . ?
C16 C20 1.521(2) . ?
C17 C19 1.527(4) . ?
C17 C18 1.530(4) . ?
C20 C21 1.516(3) . ?
C20 C22 1.520(3) . ?
C31 C36 1.394(3) . ?
C31 C32 1.395(3) . ?
C32 C33 1.397(3) . ?
C32 C37 1.520(3) . ?
C33 C34 1.375(3) . ?
C34 C35 1.386(3) . ?
C35 C36 1.394(3) . ?
C36 C40 1.521(3) . ?
C37 C39 1.522(3) . ?
C37 C38 1.534(4) . ?
C40 C41 1.528(3) . ?
C40 C42 1.531(3) . ?
C51 C56 1.384(3) . ?
C51 C52 1.387(3) . ?
C52 C53 1.393(3) . ?
C53 C54 1.375(4) . ?
C54 C55 1.362(4) . ?
C55 C56 1.400(3) . ?
C61 C66 1.382(3) . ?
C61 C62 1.398(3) . ?
C62 C63 1.389(3) . ?
C63 C64 1.364(4) . ?
C64 C65 1.382(4) . ?
C65 C66 1.392(3) . ?
S1 O2 1.4273(16) . ?
S1 O1 1.4291(18) . ?
S1 O3 1.4378(17) . ?
S1 C10 1.814(2) . ?
F1 C10 1.335(3) . ?
F2 C10 1.333(3) . ?
F3 C10 1.332(3) . ?

loop_
_geom_torsion_atom_site_label_1
_geom_torsion_atom_site_label_2
_geom_torsion_atom_site_label_3
_geom_torsion_atom_site_label_4
_geom_torsion
_geom_torsion_site_symmetry_1
_geom_torsion_site_symmetry_2
_geom_torsion_site_symmetry_3
_geom_torsion_site_symmetry_4
_geom_torsion_publ_flag
C2 N1 C1 N2 -0.32(19) . . . . ?
C11 N1 C1 N2 178.96(15) . . . . ?
C2 N1 C1 Ge1 -178.36(13) . . . . ?
C11 N1 C1 Ge1 0.9(2) . . . . ?
C3 N2 C1 N1 0.46(19) . . . . ?
C31 N2 C1 N1 -179.61(15) . . . . ?
C3 N2 C1 Ge1 178.51(13) . . . . ?
C31 N2 C1 Ge1 -1.6(2) . . . . ?
B1 Ge1 C1 N1 -57.11(17) . . . . ?
B1 Ge1 C1 N2 125.27(15) . . . . ?
C1 N1 C2 C3 0.1(2) . . . . ?
C11 N1 C2 C3 -179.24(16) . . . . ?
N1 C2 C3 N2 0.2(2) . . . . ?
C1 N2 C3 C2 -0.4(2) . . . . ?
C31 N2 C3 C2 179.63(16) . . . . ?
C1 N1 C11 C16 -85.7(2) . . . . ?
C2 N1 C11 C16 93.5(2) . . . . ?
C1 N1 C11 C12 96.0(2) . . . . ?
C2 N1 C11 C12 -84.9(2) . . . . ?
C16 C11 C12 C13 0.0(3) . . . . ?
N1 C11 C12 C13 178.29(16) . . . . ?
C16 C11 C12 C17 -177.40(19) . . . . ?
N1 C11 C12 C17 0.9(3) . . . . ?
C11 C12 C13 C14 -0.1(3) . . . . ?
C17 C12 C13 C14 177.4(2) . . . . ?
C12 C13 C14 C15 0.2(3) . . . . ?
C13 C14 C15 C16 -0.2(3) . . . . ?
C14 C15 C16 C11 0.0(3) . . . . ?
C14 C15 C16 C20 -177.72(18) . . . . ?
C12 C11 C16 C15 0.0(3) . . . . ?
N1 C11 C16 C15 -178.25(16) . . . . ?
C12 C11 C16 C20 177.75(17) . . . . ?
N1 C11 C16 C20 -0.5(2) . . . . ?
C11 C12 C17 C19 98.1(2) . . . . ?
C13 C12 C17 C19 -79.3(3) . . . . ?
C11 C12 C17 C18 -139.5(2) . . . . ?
C13 C12 C17 C18 43.1(3) . . . . ?
C15 C16 C20 C21 -37.9(3) . . . . ?
C11 C16 C20 C21 144.4(2) . . . . ?
C15 C16 C20 C22 86.2(3) . . . . ?
C11 C16 C20 C22 -91.5(2) . . . . ?
C1 N2 C31 C36 78.7(2) . . . . ?
C3 N2 C31 C36 -101.4(2) . . . . ?
C1 N2 C31 C32 -102.1(2) . . . . ?
C3 N2 C31 C32 77.8(2) . . . . ?
C36 C31 C32 C33 1.0(3) . . . . ?
N2 C31 C32 C33 -178.16(18) . . . . ?
C36 C31 C32 C37 -176.0(2) . . . . ?
N2 C31 C32 C37 4.8(3) . . . . ?
C31 C32 C33 C34 -0.7(4) . . . . ?
C37 C32 C33 C34 176.4(2) . . . . ?
C32 C33 C34 C35 -0.4(4) . . . . ?
C33 C34 C35 C36 1.4(4) . . . . ?
C32 C31 C36 C35 -0.2(3) . . . . ?
N2 C31 C36 C35 179.02(18) . . . . ?
C32 C31 C36 C40 -178.39(19) . . . . ?
N2 C31 C36 C40 0.8(3) . . . . ?
C34 C35 C36 C31 -1.1(3) . . . . ?
C34 C35 C36 C40 177.2(2) . . . . ?
C31 C32 C37 C39 -128.1(2) . . . . ?
C33 C32 C37 C39 54.9(3) . . . . ?
C31 C32 C37 C38 108.6(3) . . . . ?
C33 C32 C37 C38 -68.4(3) . . . . ?
C31 C36 C40 C41 -146.5(2) . . . . ?
C35 C36 C40 C41 35.3(3) . . . . ?
C31 C36 C40 C42 89.2(2) . . . . ?
C35 C36 C40 C42 -89.0(2) . . . . ?
C61 As1 C51 C56 -106.08(17) . . . . ?
B1 As1 C51 C56 7.88(19) . . . . ?
B2 As1 C51 C56 140.98(16) . . . . ?
C61 As1 C51 C52 73.64(18) . . . . ?
B1 As1 C51 C52 -172.41(16) . . . . ?
B2 As1 C51 C52 -39.31(18) . . . . ?
C56 C51 C52 C53 0.0(3) . . . . ?
As1 C51 C52 C53 -179.72(18) . . . . ?
C51 C52 C53 C54 -0.5(4) . . . . ?
C52 C53 C54 C55 0.3(4) . . . . ?
C53 C54 C55 C56 0.4(4) . . . . ?
C52 C51 C56 C55 0.6(3) . . . . ?
As1 C51 C56 C55 -179.64(17) . . . . ?
C54 C55 C56 C51 -0.8(4) . . . . ?
C51 As1 C61 C66 108.37(18) . . . . ?
B1 As1 C61 C66 -8.8(2) . . . . ?
B2 As1 C61 C66 -142.57(17) . . . . ?
C51 As1 C61 C62 -73.46(17) . . . . ?
B1 As1 C61 C62 169.34(16) . . . . ?
B2 As1 C61 C62 35.60(18) . . . . ?
C66 C61 C62 C63 1.1(3) . . . . ?
As1 C61 C62 C63 -177.11(15) . . . . ?
C61 C62 C63 C64 -0.3(3) . . . . ?
C62 C63 C64 C65 -0.5(3) . . . . ?
C63 C64 C65 C66 0.5(4) . . . . ?
C62 C61 C66 C65 -1.1(3) . . . . ?
As1 C61 C66 C65 177.12(18) . . . . ?
C64 C65 C66 C61 0.3(4) . . . . ?
C51 As1 B1 Ge1 68.41(13) . . . . ?
C61 As1 B1 Ge1 -179.97(9) . . . . ?
B2 As1 B1 Ge1 -54.24(15) . . . . ?
C1 Ge1 B1 As1 177.26(9) . . . . ?
C73 N3 B2 As1 -56.1(2) . . . . ?
C72 N3 B2 As1 67.6(2) . . . . ?
C71 N3 B2 As1 -174.19(14) . . . . ?
C51 As1 B2 N3 -177.67(13) . . . . ?
C61 As1 B2 N3 73.48(15) . . . . ?
B1 As1 B2 N3 -51.43(18) . . . . ?
O2 S1 C10 F3 64.7(2) . . . . ?
O1 S1 C10 F3 -56.1(2) . . . . ?
O3 S1 C10 F3 -176.20(19) . . . . ?
O2 S1 C10 F2 -175.76(17) . . . . ?
O1 S1 C10 F2 63.49(19) . . . . ?
O3 S1 C10 F2 -56.63(19) . . . . ?
O2 S1 C10 F1 -55.8(2) . . . . ?
O1 S1 C10 F1 -176.53(19) . . . . ?
O3 S1 C10 F1 63.4(2) . . . . ?
